data_7041238
loop_
_publ_author_name
'Bhat, Sajad A.'
'Pandey, Madhusudan K.'
'Mague, Joel T.'
'Balakrishna, Maravanji S.'

_publ_section_title
;
 Coordination of bis(azol-1-yl)methane-based bisphosphines towards Ru(II),
 Rh(I), Pd(II) and Pt(II): synthesis, structural and catalytic studies.
;
_journal_issue 1
_journal_name_full 'Dalton transactions (Cambridge, England : 2003)'
_journal_page_first 227
_journal_page_last 241
_journal_paper_doi 10.1039/c6dt04094b
_journal_volume 46
_journal_year 2016
_chemical_formula_moiety 'C31 H26 Cl2 N4 P2 Pd'
_chemical_formula_sum 'C31 H26 Cl2 N4 P2 Pd'
_chemical_formula_weight 693.80
_space_group_crystal_system monoclinic
_space_group_IT_number 14
_space_group_name_Hall '-P 2ybc'
_space_group_name_H-M_alt 'P 1 21/c 1'
_symmetry_space_group_name_Hall '-P 2ybc'
_symmetry_space_group_name_H-M 'P 1 21/c 1'
_atom_sites_solution_hydrogens geom
_atom_sites_solution_primary heavy
_atom_sites_solution_secondary difmap
_audit_creation_method SHELXL-2014/7
_audit_update_record
;
2016-10-23 deposited with the CCDC.
2016-11-23 downloaded from the CCDC.
;
_cell_angle_alpha 90
_cell_angle_beta 92.438(4)
_cell_angle_gamma 90
_cell_formula_units_Z 4
_cell_length_a 12.041(4)
_cell_length_b 18.039(6)
_cell_length_c 13.169(4)
_cell_measurement_reflns_used 9922
_cell_measurement_temperature 100(2)
_cell_measurement_theta_max 28.36
_cell_measurement_theta_min 2.26
_cell_volume 2857.8(16)
_computing_cell_refinement 'Bruker SAINT (Bruker-AXS, 2009)'
_computing_data_collection 'Bruker APEX2 (Bruker-AXS, 2010)'
_computing_data_reduction 'Bruker SAINT (Bruker-AXS, 2009)'
_computing_molecular_graphics 'Bruker SHELXTL (Bruker-AXS, 2008)'
_computing_publication_material 'Bruker SHELXTL (Bruker-AXS, 2008)'
_computing_structure_refinement 'SHELXL-2014/7 (Sheldrick, 2014)'
_computing_structure_solution 'SHELXS (Sheldrick, 2008)'
_diffrn_ambient_temperature 100(2)
_diffrn_measured_fraction_theta_full 0.991
_diffrn_measured_fraction_theta_max 0.921
_diffrn_measurement_device_type 'Bruker Smart APEX CCD'
_diffrn_measurement_method '\f and \w scans'
_diffrn_radiation_monochromator graphite
_diffrn_radiation_source 'fine-focus sealed tube'
_diffrn_radiation_type MoK\a
_diffrn_radiation_wavelength 0.71073
_diffrn_reflns_av_R_equivalents 0.0377
_diffrn_reflns_av_unetI/netI 0.0356
_diffrn_reflns_Laue_measured_fraction_full 0.991
_diffrn_reflns_Laue_measured_fraction_max 0.921
_diffrn_reflns_limit_h_max 15
_diffrn_reflns_limit_h_min -16
_diffrn_reflns_limit_k_max 24
_diffrn_reflns_limit_k_min -22
_diffrn_reflns_limit_l_max 16
_diffrn_reflns_limit_l_min -17
_diffrn_reflns_number 24568
_diffrn_reflns_point_group_measured_fraction_full 0.991
_diffrn_reflns_point_group_measured_fraction_max 0.921
_diffrn_reflns_theta_full 27.300
_diffrn_reflns_theta_max 28.530
_diffrn_reflns_theta_min 1.693
_exptl_absorpt_coefficient_mu 0.978
_exptl_absorpt_correction_T_max 0.98
_exptl_absorpt_correction_T_min 0.79
_exptl_absorpt_correction_type multi-scan
_exptl_absorpt_process_details 'SADABS (Sheldrick, 2009)'
_exptl_crystal_colour yellow
_exptl_crystal_density_diffrn 1.613
_exptl_crystal_density_method 'not measured'
_exptl_crystal_description plate
_exptl_crystal_F_000 1400
_exptl_crystal_size_max 0.160
_exptl_crystal_size_mid 0.130
_exptl_crystal_size_min 0.025
_exptl_transmission_factor_max 0.976
_exptl_transmission_factor_min 0.792
_refine_diff_density_max 1.486
_refine_diff_density_min -0.995
_refine_diff_density_rms 0.103
_refine_ls_extinction_method none
_refine_ls_goodness_of_fit_ref 1.035
_refine_ls_hydrogen_treatment constr
_refine_ls_matrix_type full
_refine_ls_number_parameters 361
_refine_ls_number_reflns 6702
_refine_ls_number_restraints 0
_refine_ls_restrained_S_all 1.035
_refine_ls_R_factor_all 0.0434
_refine_ls_R_factor_gt 0.0355
_refine_ls_shift/su_max 0.002
_refine_ls_shift/su_mean 0.000
_refine_ls_structure_factor_coef Fsqd
_refine_ls_weighting_details 'w=1/[\s^2^(Fo^2^)+(0.0517P)^2^+3.2961P] where P=(Fo^2^+2Fc^2^)/3'
_refine_ls_weighting_scheme calc
_refine_ls_wR_factor_gt 0.0904
_refine_ls_wR_factor_ref 0.0959
_reflns_Friedel_coverage 0.000
_reflns_number_gt 5772
_reflns_number_total 6702
_reflns_threshold_expression 'I > 2\s(I)'
_cod_data_source_file c6dt04094b2.cif
_cod_data_source_block compound16_MSB589_0m
_cod_depositor_comments 'Adding full bibliography for 7041235--7041247.cif.'
_cod_original_cell_volume 2857.8(15)
_cod_database_code 7041238
_shelx_shelxl_version_number 2014/7
_shelx_space_group_comment
;
The symmetry employed for this shelxl refinement is uniquely defined
by the following loop, which should always be used as a source of
symmetry information in preference to the above space-group names.
They are only intended as comments.
;
_shelx_estimated_absorpt_t_min 0.859
_shelx_estimated_absorpt_t_max 0.976

loop_
_space_group_symop_operation_xyz
'x, y, z'
'-x, y+1/2, -z+1/2'
'-x, -y, -z'
'x, -y-1/2, z-1/2'

loop_
_atom_site_label
_atom_site_type_symbol
_atom_site_fract_x
_atom_site_fract_y
_atom_site_fract_z
_atom_site_U_iso_or_equiv
_atom_site_adp_type
_atom_site_occupancy
_atom_site_site_symmetry_order
_atom_site_calc_flag
_atom_site_refinement_flags_posn
_atom_site_refinement_flags_adp
Pd1 Pd 0.28841(2) 0.46370(2) 0.86688(2) 0.01451(7) Uani 1 1 d . .
Cl1 Cl 0.40321(6) 0.35764(4) 0.87235(5) 0.02479(15) Uani 1 1 d . .
Cl2 Cl 0.21323(5) 0.43474(4) 1.02253(5) 0.01971(14) Uani 1 1 d . .
P1 P 0.22550(5) 0.58076(4) 0.87321(5) 0.01440(14) Uani 1 1 d . .
P2 P 0.34032(6) 0.47410(4) 0.70484(5) 0.01615(14) Uani 1 1 d . .
N1 N 0.44881(18) 0.63039(13) 0.85237(17) 0.0190(5) Uani 1 1 d . .
N2 N 0.3176(2) 0.71650(13) 0.83148(19) 0.0243(5) Uani 1 1 d . .
N3 N 0.54721(19) 0.52893(13) 0.77703(17) 0.0185(5) Uani 1 1 d . .
N4 N 0.5509(2) 0.46946(14) 0.62886(18) 0.0239(5) Uani 1 1 d . .
C1 C 0.1070(2) 0.59708(15) 0.78791(19) 0.0166(5) Uani 1 1 d . .
C2 C 0.0829(2) 0.66418(15) 0.7382(2) 0.0210(6) Uani 1 1 d . .
H2 H 0.1323 0.7051 0.7456 0.025 Uiso 1 1 calc R U
C3 C -0.0140(3) 0.66987(16) 0.6781(2) 0.0261(6) Uani 1 1 d . .
H3 H -0.0302 0.7150 0.6433 0.031 Uiso 1 1 calc R U
C4 C -0.0874(2) 0.61143(17) 0.6678(2) 0.0255(6) Uani 1 1 d . .
H4 H -0.1536 0.6165 0.6266 0.031 Uiso 1 1 calc R U
C5 C -0.0644(2) 0.54494(16) 0.7180(2) 0.0236(6) Uani 1 1 d . .
H5 H -0.1148 0.5046 0.7112 0.028 Uiso 1 1 calc R U
C6 C 0.0327(2) 0.53789(15) 0.7779(2) 0.0196(5) Uani 1 1 d . .
H6 H 0.0486 0.4926 0.8122 0.023 Uiso 1 1 calc R U
C7 C 0.1828(2) 0.61085(14) 0.99691(19) 0.0177(5) Uani 1 1 d . .
C8 C 0.0701(2) 0.61784(15) 1.0158(2) 0.0220(6) Uani 1 1 d . .
H8 H 0.0154 0.6103 0.9626 0.026 Uiso 1 1 calc R U
C9 C 0.0385(3) 0.63587(16) 1.1130(2) 0.0281(7) Uani 1 1 d . .
H9 H -0.0381 0.6412 1.1260 0.034 Uiso 1 1 calc R U
C10 C 0.1169(3) 0.64607(16) 1.1903(2) 0.0294(7) Uani 1 1 d . .
H10 H 0.0944 0.6578 1.2567 0.035 Uiso 1 1 calc R U
C11 C 0.2294(3) 0.63921(17) 1.1716(2) 0.0322(7) Uani 1 1 d . .
H11 H 0.2837 0.6465 1.2251 0.039 Uiso 1 1 calc R U
C12 C 0.2623(3) 0.62179(16) 1.0748(2) 0.0247(6) Uani 1 1 d . .
H12 H 0.3391 0.6174 1.0619 0.030 Uiso 1 1 calc R U
C13 C 0.3365(2) 0.64547(15) 0.8479(2) 0.0177(5) Uani 1 1 d . .
C14 C 0.5018(3) 0.69660(17) 0.8362(2) 0.0275(6) Uani 1 1 d . .
H14 H 0.5796 0.7046 0.8342 0.033 Uiso 1 1 calc R U
C15 C 0.4207(3) 0.74820(17) 0.8237(3) 0.0296(7) Uani 1 1 d . .
H15 H 0.4333 0.7993 0.8113 0.036 Uiso 1 1 calc R U
C16 C 0.2864(2) 0.54697(15) 0.6205(2) 0.0185(5) Uani 1 1 d . .
C17 C 0.3461(3) 0.61253(16) 0.6067(2) 0.0233(6) Uani 1 1 d . .
H17 H 0.4162 0.6194 0.6414 0.028 Uiso 1 1 calc R U
C18 C 0.3039(3) 0.66682(17) 0.5434(2) 0.0278(6) Uani 1 1 d . .
H18 H 0.3452 0.7110 0.5343 0.033 Uiso 1 1 calc R U
C19 C 0.2014(3) 0.65793(18) 0.4922(2) 0.0305(7) Uani 1 1 d . .
H19 H 0.1727 0.6960 0.4488 0.037 Uiso 1 1 calc R U
C20 C 0.1411(3) 0.59339(17) 0.5047(2) 0.0275(6) Uani 1 1 d . .
H20 H 0.0710 0.5871 0.4699 0.033 Uiso 1 1 calc R U
C21 C 0.1842(2) 0.53757(16) 0.5688(2) 0.0221(6) Uani 1 1 d . .
H21 H 0.1434 0.4930 0.5771 0.027 Uiso 1 1 calc R U
C22 C 0.3056(2) 0.38998(15) 0.6349(2) 0.0198(5) Uani 1 1 d . .
C23 C 0.2205(3) 0.34512(18) 0.6682(2) 0.0313(7) Uani 1 1 d . .
H23 H 0.1849 0.3569 0.7292 0.038 Uiso 1 1 calc R U
C24 C 0.1875(3) 0.28280(19) 0.6120(3) 0.0364(8) Uani 1 1 d . .
H24 H 0.1290 0.2523 0.6341 0.044 Uiso 1 1 calc R U
C25 C 0.2405(3) 0.26555(17) 0.5239(2) 0.0318(7) Uani 1 1 d . .
H25 H 0.2187 0.2228 0.4859 0.038 Uiso 1 1 calc R U
C26 C 0.3251(3) 0.31032(17) 0.4909(2) 0.0292(7) Uani 1 1 d . .
H26 H 0.3614 0.2979 0.4305 0.035 Uiso 1 1 calc R U
C27 C 0.3573(2) 0.37296(16) 0.5452(2) 0.0241(6) Uani 1 1 d . .
H27 H 0.4142 0.4041 0.5215 0.029 Uiso 1 1 calc R U
C28 C 0.4878(2) 0.48873(15) 0.7041(2) 0.0190(5) Uani 1 1 d . .
C29 C 0.6532(2) 0.53486(18) 0.7440(2) 0.0253(6) Uani 1 1 d . .
H29 H 0.7140 0.5596 0.7775 0.030 Uiso 1 1 calc R U
C30 C 0.6541(2) 0.49832(19) 0.6541(2) 0.0271(6) Uani 1 1 d . .
H30 H 0.7174 0.4933 0.6140 0.033 Uiso 1 1 calc R U
C31 C 0.5098(2) 0.56179(16) 0.8708(2) 0.0194(5) Uani 1 1 d . .
H31A H 0.4615 0.5260 0.9050 0.023 Uiso 1 1 calc R U
H31B H 0.5751 0.5719 0.9169 0.023 Uiso 1 1 calc R U

loop_
_atom_site_aniso_label
_atom_site_aniso_U_11
_atom_site_aniso_U_22
_atom_site_aniso_U_33
_atom_site_aniso_U_23
_atom_site_aniso_U_13
_atom_site_aniso_U_12
Pd1 0.01746(11) 0.01320(11) 0.01318(11) 0.00143(7) 0.00421(7) 0.00191(7)
Cl1 0.0305(4) 0.0194(3) 0.0251(3) 0.0049(3) 0.0083(3) 0.0092(3)
Cl2 0.0226(3) 0.0206(3) 0.0164(3) 0.0034(2) 0.0061(2) 0.0013(2)
P1 0.0163(3) 0.0133(3) 0.0138(3) 0.0001(2) 0.0030(2) 0.0008(2)
P2 0.0194(3) 0.0151(3) 0.0142(3) -0.0003(2) 0.0042(3) 0.0013(2)
N1 0.0177(11) 0.0210(11) 0.0185(11) -0.0014(9) 0.0023(9) -0.0026(9)
N2 0.0243(12) 0.0187(12) 0.0300(13) -0.0001(10) 0.0015(10) -0.0035(9)
N3 0.0170(11) 0.0234(12) 0.0156(11) -0.0005(9) 0.0051(9) 0.0034(9)
N4 0.0267(13) 0.0297(13) 0.0160(11) -0.0009(10) 0.0076(10) 0.0036(10)
C1 0.0197(13) 0.0193(13) 0.0112(11) -0.0010(10) 0.0036(9) 0.0010(10)
C2 0.0254(14) 0.0160(13) 0.0216(14) -0.0009(11) -0.0001(11) 0.0000(10)
C3 0.0317(16) 0.0203(14) 0.0259(15) 0.0054(12) -0.0038(12) 0.0036(12)
C4 0.0194(14) 0.0293(15) 0.0275(15) 0.0037(12) -0.0047(11) 0.0019(11)
C5 0.0184(13) 0.0244(14) 0.0280(15) 0.0001(12) 0.0006(11) -0.0044(11)
C6 0.0209(13) 0.0196(13) 0.0185(13) 0.0021(10) 0.0032(10) 0.0006(10)
C7 0.0247(14) 0.0151(12) 0.0137(12) 0.0000(10) 0.0054(10) 0.0029(10)
C8 0.0254(14) 0.0200(13) 0.0209(14) 0.0013(11) 0.0062(11) 0.0012(11)
C9 0.0381(17) 0.0203(14) 0.0271(16) -0.0013(12) 0.0151(13) 0.0011(12)
C10 0.055(2) 0.0162(13) 0.0180(14) -0.0042(11) 0.0085(13) -0.0021(13)
C11 0.056(2) 0.0213(15) 0.0184(14) -0.0034(12) -0.0055(14) -0.0003(14)
C12 0.0308(16) 0.0205(14) 0.0226(14) -0.0034(11) -0.0019(12) 0.0005(12)
C13 0.0188(13) 0.0192(13) 0.0154(12) -0.0012(10) 0.0039(10) -0.0009(10)
C14 0.0236(15) 0.0275(15) 0.0315(16) -0.0020(13) 0.0026(12) -0.0074(12)
C15 0.0248(15) 0.0212(14) 0.0427(19) 0.0000(13) 0.0013(13) -0.0066(12)
C16 0.0263(14) 0.0186(13) 0.0112(12) -0.0004(10) 0.0076(10) 0.0025(10)
C17 0.0308(15) 0.0208(14) 0.0191(13) -0.0007(11) 0.0084(11) -0.0035(11)
C18 0.0391(17) 0.0221(14) 0.0225(15) 0.0006(12) 0.0065(13) -0.0024(13)
C19 0.0448(19) 0.0266(16) 0.0203(15) 0.0051(12) 0.0035(13) 0.0090(14)
C20 0.0340(16) 0.0294(16) 0.0192(14) -0.0036(12) 0.0040(12) 0.0065(13)
C21 0.0272(15) 0.0238(14) 0.0158(13) -0.0030(11) 0.0071(11) 0.0012(11)
C22 0.0267(14) 0.0155(12) 0.0173(13) -0.0006(10) 0.0021(11) 0.0034(11)
C23 0.0411(18) 0.0278(16) 0.0257(15) -0.0066(13) 0.0090(13) -0.0082(14)
C24 0.046(2) 0.0307(17) 0.0322(17) -0.0002(14) 0.0002(15) -0.0114(15)
C25 0.0451(19) 0.0183(14) 0.0309(16) -0.0036(12) -0.0111(14) 0.0035(13)
C26 0.0365(17) 0.0288(16) 0.0220(15) -0.0062(12) -0.0026(12) 0.0118(13)
C27 0.0292(15) 0.0234(14) 0.0197(14) 0.0009(11) -0.0001(11) 0.0033(12)
C28 0.0198(13) 0.0214(13) 0.0161(13) 0.0028(10) 0.0043(10) 0.0032(10)
C29 0.0159(13) 0.0393(17) 0.0211(14) 0.0034(12) 0.0044(11) 0.0019(11)
C30 0.0210(14) 0.0403(18) 0.0207(14) 0.0005(13) 0.0085(11) 0.0038(12)
C31 0.0176(13) 0.0241(14) 0.0168(13) -0.0017(11) 0.0040(10) 0.0015(10)

loop_
_atom_type_symbol
_atom_type_description
_atom_type_scat_dispersion_real
_atom_type_scat_dispersion_imag
_atom_type_scat_source
C C 0.0033 0.0016 'International Tables Vol C Tables 4.2.6.8 and 6.1.1.4'
H H 0.0000 0.0000 'International Tables Vol C Tables 4.2.6.8 and 6.1.1.4'
N N 0.0061 0.0033 'International Tables Vol C Tables 4.2.6.8 and 6.1.1.4'
P P 0.1023 0.0942 'International Tables Vol C Tables 4.2.6.8 and 6.1.1.4'
Cl Cl 0.1484 0.1585 'International Tables Vol C Tables 4.2.6.8 and 6.1.1.4'
Pd Pd -0.9988 1.0072 'International Tables Vol C Tables 4.2.6.8 and 6.1.1.4'

loop_
_geom_angle_atom_site_label_1
_geom_angle_atom_site_label_2
_geom_angle_atom_site_label_3
_geom_angle
P1 Pd1 P2 93.69(2)
P1 Pd1 Cl2 91.94(3)
P2 Pd1 Cl2 169.11(3)
P1 Pd1 Cl1 163.57(3)
P2 Pd1 Cl1 84.88(3)
Cl2 Pd1 Cl1 92.31(3)
C1 P1 C7 105.31(12)
C1 P1 C13 110.49(13)
C7 P1 C13 102.23(12)
C1 P1 Pd1 112.93(9)
C7 P1 Pd1 115.09(9)
C13 P1 Pd1 110.20(9)
C28 P2 C22 109.09(13)
C28 P2 C16 102.58(13)
C22 P2 C16 103.03(13)
C28 P2 Pd1 109.32(9)
C22 P2 Pd1 110.06(9)
C16 P2 Pd1 122.01(9)
C14 N1 C13 106.4(2)
C14 N1 C31 122.1(2)
C13 N1 C31 131.5(2)
C13 N2 C15 105.5(2)
C29 N3 C28 106.4(2)
C29 N3 C31 124.2(2)
C28 N3 C31 129.3(2)
C28 N4 C30 105.2(2)
C6 C1 C2 119.9(3)
C6 C1 P1 114.9(2)
C2 C1 P1 125.1(2)
C3 C2 C1 118.9(3)
C3 C2 H2 120.6
C1 C2 H2 120.6
C4 C3 C2 121.3(3)
C4 C3 H3 119.3
C2 C3 H3 119.3
C3 C4 C5 119.9(3)
C3 C4 H4 120.0
C5 C4 H4 120.0
C6 C5 C4 119.7(3)
C6 C5 H5 120.2
C4 C5 H5 120.2
C5 C6 C1 120.3(3)
C5 C6 H6 119.8
C1 C6 H6 119.8
C12 C7 C8 120.1(3)
C12 C7 P1 119.6(2)
C8 C7 P1 120.2(2)
C9 C8 C7 119.4(3)
C9 C8 H8 120.3
C7 C8 H8 120.3
C10 C9 C8 120.6(3)
C10 C9 H9 119.7
C8 C9 H9 119.7
C9 C10 C11 120.0(3)
C9 C10 H10 120.0
C11 C10 H10 120.0
C12 C11 C10 120.1(3)
C12 C11 H11 120.0
C10 C11 H11 120.0
C11 C12 C7 119.8(3)
C11 C12 H12 120.1
C7 C12 H12 120.1
N2 C13 N1 111.2(2)
N2 C13 P1 122.1(2)
N1 C13 P1 126.4(2)
C15 C14 N1 106.2(3)
C15 C14 H14 126.9
N1 C14 H14 126.9
C14 C15 N2 110.7(3)
C14 C15 H15 124.6
N2 C15 H15 124.6
C21 C16 C17 119.2(3)
C21 C16 P2 119.7(2)
C17 C16 P2 121.1(2)
C18 C17 C16 120.2(3)
C18 C17 H17 119.9
C16 C17 H17 119.9
C17 C18 C19 120.7(3)
C17 C18 H18 119.6
C19 C18 H18 119.6
C20 C19 C18 119.9(3)
C20 C19 H19 120.1
C18 C19 H19 120.1
C19 C20 C21 119.6(3)
C19 C20 H20 120.2
C21 C20 H20 120.2
C16 C21 C20 120.3(3)
C16 C21 H21 119.8
C20 C21 H21 119.8
C23 C22 C27 120.1(3)
C23 C22 P2 118.9(2)
C27 C22 P2 120.8(2)
C22 C23 C24 119.9(3)
C22 C23 H23 120.0
C24 C23 H23 120.0
C25 C24 C23 119.7(3)
C25 C24 H24 120.1
C23 C24 H24 120.1
C24 C25 C26 120.3(3)
C24 C25 H25 119.9
C26 C25 H25 119.9
C27 C26 C25 120.5(3)
C27 C26 H26 119.8
C25 C26 H26 119.8
C26 C27 C22 119.6(3)
C26 C27 H27 120.2
C22 C27 H27 120.2
N4 C28 N3 111.3(2)
N4 C28 P2 124.4(2)
N3 C28 P2 123.9(2)
C30 C29 N3 106.4(3)
C30 C29 H29 126.8
N3 C29 H29 126.8
C29 C30 N4 110.7(3)
C29 C30 H30 124.6
N4 C30 H30 124.6
N1 C31 N3 112.1(2)
N1 C31 H31A 109.2
N3 C31 H31A 109.2
N1 C31 H31B 109.2
N3 C31 H31B 109.2
H31A C31 H31B 107.9

loop_
_geom_bond_atom_site_label_1
_geom_bond_atom_site_label_2
_geom_bond_distance
Pd1 P1 2.2461(9)
Pd1 P2 2.2568(9)
Pd1 Cl2 2.3350(9)
Pd1 Cl1 2.3597(9)
P1 C1 1.803(3)
P1 C7 1.812(3)
P1 C13 1.817(3)
P2 C28 1.796(3)
P2 C22 1.814(3)
P2 C16 1.822(3)
N1 C14 1.375(4)
N1 C13 1.378(3)
N1 C31 1.454(4)
N2 C13 1.318(4)
N2 C15 1.374(4)
N3 C29 1.369(4)
N3 C28 1.379(4)
N3 C31 1.458(3)
N4 C28 1.320(4)
N4 C30 1.376(4)
C1 C6 1.396(4)
C1 C2 1.400(4)
C2 C3 1.386(4)
C2 H2 0.9500
C3 C4 1.378(4)
C3 H3 0.9500
C4 C5 1.391(4)
C4 H4 0.9500
C5 C6 1.387(4)
C5 H5 0.9500
C6 H6 0.9500
C7 C12 1.388(4)
C7 C8 1.396(4)
C8 C9 1.389(4)
C8 H8 0.9500
C9 C10 1.371(5)
C9 H9 0.9500
C10 C11 1.394(5)
C10 H10 0.9500
C11 C12 1.386(4)
C11 H11 0.9500
C12 H12 0.9500
C14 C15 1.354(4)
C14 H14 0.9500
C15 H15 0.9500
C16 C21 1.391(4)
C16 C17 1.400(4)
C17 C18 1.370(4)
C17 H17 0.9500
C18 C19 1.391(5)
C18 H18 0.9500
C19 C20 1.385(5)
C19 H19 0.9500
C20 C21 1.400(4)
C20 H20 0.9500
C21 H21 0.9500
C22 C23 1.391(4)
C22 C27 1.393(4)
C23 C24 1.394(5)
C23 H23 0.9500
C24 C25 1.383(5)
C24 H24 0.9500
C25 C26 1.385(5)
C25 H25 0.9500
C26 C27 1.384(4)
C26 H26 0.9500
C27 H27 0.9500
C29 C30 1.356(4)
C29 H29 0.9500
C30 H30 0.9500
C31 H31A 0.9900
C31 H31B 0.9900
